data_7127172
loop_
_publ_author_name
'Prodius, Denis'
'Klocke, Matthew'
'Smetana, Volodymyr'
'Alammar, Tarek'
'Perez Garcia, Marilu'
'Windus, Theresa L.'
'Nlebedim, Ikenna C.'
'Mudring, Anja-Verena'

_publ_section_title
;
 Rationally designed rare earth separation by selective oxalate
 solubilization.
;
_journal_issue 77
_journal_name_full 'Chemical communications (Cambridge, England)'
_journal_page_first 11386
_journal_page_last 11389
_journal_paper_doi 10.1039/d0cc02270e
_journal_volume 56
_journal_year 2020
_chemical_formula_sum 'C8 H7 Er N2 O10.5'
_chemical_formula_weight 466.42
_space_group_crystal_system monoclinic
_space_group_IT_number 5
_space_group_name_Hall 'C 2y'
_space_group_name_H-M_alt 'C 1 2 1'
_atom_sites_solution_hydrogens geom
_audit_creation_method SHELXL-2014/7
_audit_update_record
;
2019-02-19 deposited with the CCDC.	2020-08-18 downloaded from the CCDC.
;
_cell_angle_alpha 90
_cell_angle_beta 121.4040(10)
_cell_angle_gamma 90
_cell_formula_units_Z 4
_cell_length_a 14.6700(13)
_cell_length_b 11.5086(10)
_cell_length_c 9.1980(10)
_cell_measurement_reflns_used 7723
_cell_measurement_temperature 296(2)
_cell_measurement_theta_max 31.505
_cell_measurement_theta_min 4.114
_cell_volume 1325.4(2)
_computing_structure_refinement 'SHELXL-2014/7 (Sheldrick, 2014)'
_diffrn_ambient_temperature 296(2)
_diffrn_measured_fraction_theta_full 0.995
_diffrn_measured_fraction_theta_max 0.946
_diffrn_measurement_device_type 'Bruker CCD'
_diffrn_radiation_type MoK\a
_diffrn_radiation_wavelength 0.71073
_diffrn_reflns_av_R_equivalents 0.0184
_diffrn_reflns_av_unetI/netI 0.0288
_diffrn_reflns_Laue_measured_fraction_full 0.995
_diffrn_reflns_Laue_measured_fraction_max 0.946
_diffrn_reflns_limit_h_max 20
_diffrn_reflns_limit_h_min -21
_diffrn_reflns_limit_k_max 16
_diffrn_reflns_limit_k_min -16
_diffrn_reflns_limit_l_max 13
_diffrn_reflns_limit_l_min -13
_diffrn_reflns_number 7723
_diffrn_reflns_point_group_measured_fraction_full 0.996
_diffrn_reflns_point_group_measured_fraction_max 0.948
_diffrn_reflns_theta_full 25.242
_diffrn_reflns_theta_max 31.505
_diffrn_reflns_theta_min 4.114
_exptl_absorpt_coefficient_mu 6.391
_exptl_absorpt_correction_T_max 0.8
_exptl_absorpt_correction_T_min 0.6
_exptl_absorpt_correction_type empirical
_exptl_absorpt_process_details 'Blessing, 1995'
_exptl_crystal_density_diffrn 2.337
_exptl_crystal_description 'irregular fragment'
_exptl_crystal_F_000 884
_exptl_crystal_size_max 0.200
_exptl_crystal_size_mid 0.200
_exptl_crystal_size_min 0.100
_refine_diff_density_max 0.815
_refine_diff_density_min -0.583
_refine_diff_density_rms 0.135
_refine_ls_abs_structure_details
;
 Refined as an inversion twin.
;
_refine_ls_abs_structure_Flack 0.50(3)
_refine_ls_extinction_method none
_refine_ls_goodness_of_fit_ref 1.143
_refine_ls_hydrogen_treatment constr
_refine_ls_matrix_type full
_refine_ls_number_parameters 198
_refine_ls_number_reflns 3961
_refine_ls_number_restraints 20
_refine_ls_restrained_S_all 1.143
_refine_ls_R_factor_all 0.0254
_refine_ls_R_factor_gt 0.0225
_refine_ls_shift/su_max 0.001
_refine_ls_shift/su_mean 0.000
_refine_ls_structure_factor_coef Fsqd
_refine_ls_weighting_details 'w=1/[\s^2^(Fo^2^)+(0.0144P)^2^+6.2157P] where P=(Fo^2^+2Fc^2^)/3'
_refine_ls_weighting_scheme calc
_refine_ls_wR_factor_gt 0.0517
_refine_ls_wR_factor_ref 0.0540
_reflns_Friedel_coverage 0.920
_reflns_Friedel_fraction_full 0.997
_reflns_Friedel_fraction_max 0.951
_reflns_number_gt 3695
_reflns_number_total 3961
_reflns_threshold_expression 'I > 2\s(I)'
_cod_data_source_file d0cc02270e2.cif
_cod_data_source_block er620
_cod_depositor_comments 'Adding full bibliography for 7127165--7127177.cif.'
_cod_original_sg_symbol_H-M 'C 2'
_cod_original_formula_sum 'C8 H7 Er N2 O10.50'
_cod_database_code 7127172
_shelx_shelxl_version_number 2014/7
_shelx_space_group_comment
;
The symmetry employed for this shelxl refinement is uniquely defined
by the following loop, which should always be used as a source of
symmetry information in preference to the above space-group names.
They are only intended as comments.
;
_shelx_estimated_absorpt_t_min 0.361
_shelx_estimated_absorpt_t_max 0.567

loop_
_space_group_symop_operation_xyz
'x, y, z'
'-x, y, -z'
'x+1/2, y+1/2, z'
'-x+1/2, y+1/2, -z'

loop_
_atom_site_label
_atom_site_type_symbol
_atom_site_fract_x
_atom_site_fract_y
_atom_site_fract_z
_atom_site_U_iso_or_equiv
_atom_site_adp_type
_atom_site_occupancy
_atom_site_site_symmetry_order
_atom_site_calc_flag
_atom_site_refinement_flags_posn
_atom_site_refinement_flags_adp
_atom_site_refinement_flags_occupancy
_atom_site_disorder_assembly
_atom_site_disorder_group
Er1 Er -0.16714(2) -0.2583(3) -0.38985(2) 0.01620(6) Uani 1 1 d . . . . .
O1 O -0.1592(10) -0.0623(7) -0.3009(14) 0.026(3) Uani 1 1 d . . . . .
O2 O -0.2899(11) -0.3784(10) -0.6106(14) 0.033(3) Uani 1 1 d . . . . .
O3 O 0.0170(3) -0.255(2) -0.1742(5) 0.0278(11) Uani 1 1 d . . . . .
O4 O -0.0720(10) -0.3728(11) -0.4927(18) 0.035(4) Uani 1 1 d . . . . .
O5 O -0.1383(3) -0.2616(17) -0.1052(5) 0.0226(9) Uani 1 1 d . . . . .
C9 C 0.0000 -0.322(3) -0.5000 0.023(6) Uani 1 2 d S T P . .
O6 O -0.0723(10) -0.1418(11) -0.4847(16) 0.033(3) Uani 1 1 d . . . . .
O7 O -0.1617(9) -0.4529(9) -0.2955(12) 0.022(3) Uani 1 1 d . . . . .
O8 O -0.3307(3) -0.2656(18) -0.3793(6) 0.0296(15) Uani 1 1 d . . . . .
C1 C 0.0456(4) -0.260(2) -0.0192(6) 0.0195(10) Uani 1 1 d . . . . .
O9 O -0.2079(9) -0.6346(9) -0.3763(14) 0.022(2) Uani 1 1 d . . . . .
O10 O 0.5000 -0.0536(10) 1.0000 0.086(5) Uani 1 2 d S T P . .
C3 C -0.2142(10) 0.0087(10) -0.4192(14) 0.010(2) Uani 1 1 d . U . . .
C4 C -0.2109(10) -0.5352(11) -0.3958(14) 0.018(2) Uani 1 1 d . . . . .
N1 N 0.5953(7) -0.2636(16) 0.9485(11) 0.063(3) Uani 1 1 d . . . . .
H2 H 0.5792 -0.3351 0.9516 0.076 Uiso 1 1 calc R U . . .
N2 N 0.6869(7) -0.0979(8) 0.9916(12) 0.049(2) Uani 1 1 d . . . . .
C5 C 0.5836(9) -0.0717(11) 0.8736(15) 0.060(3) Uani 1 1 d D . . . .
H3 H 0.5574 -0.0002 0.8209 0.071 Uiso 1 1 calc R U . . .
C6 C 0.6936(8) -0.2106(8) 1.0384(14) 0.047(2) Uani 1 1 d . . . . .
H7 H 0.7561 -0.2472 1.1201 0.056 Uiso 1 1 calc R U . . .
C7 C 0.7287(12) -0.0022(13) 0.9390(16) 0.073(4) Uani 1 1 d . U . . .
H4 H 0.6866 0.0662 0.9209 0.110 Uiso 1 1 calc R U . . .
H5 H 0.8015 0.0126 1.0264 0.110 Uiso 1 1 calc R U . . .
H6 H 0.7254 -0.0226 0.8352 0.110 Uiso 1 1 calc R U . . .
O11 O -0.4951(7) -0.4051(6) -0.5717(11) 0.065(2) Uani 1 1 d . . . . .
C2 C 0.0000 -0.188(3) -0.5000 0.023(6) Uani 1 2 d S TU P . .
C8 C 0.5260(8) -0.1699(10) 0.8479(12) 0.048(2) Uani 1 1 d D . . . .
H1 H 0.4524 -0.1759 0.7756 0.057 Uiso 1 1 calc R U . . .

loop_
_atom_site_aniso_label
_atom_site_aniso_U_11
_atom_site_aniso_U_22
_atom_site_aniso_U_33
_atom_site_aniso_U_23
_atom_site_aniso_U_13
_atom_site_aniso_U_12
Er1 0.01561(10) 0.01280(9) 0.01575(9) 0.0005(3) 0.00507(7) 0.0006(4)
O1 0.035(7) 0.005(4) 0.028(6) -0.005(3) 0.009(5) -0.007(4)
O2 0.038(6) 0.016(5) 0.016(4) -0.005(3) -0.006(4) 0.000(4)
O3 0.0212(19) 0.045(3) 0.0159(15) 0.002(7) 0.0087(14) 0.005(8)
O4 0.044(8) 0.022(6) 0.063(8) -0.004(5) 0.045(7) -0.009(6)
O5 0.0162(16) 0.027(2) 0.0186(15) -0.006(6) 0.0051(13) -0.005(6)
C9 0.030(8) 0.022(8) 0.018(6) 0.000 0.014(5) 0.000
O6 0.042(8) 0.023(7) 0.042(7) 0.014(5) 0.027(6) 0.008(6)
O7 0.020(5) 0.031(6) 0.010(4) -0.008(3) 0.003(4) -0.015(4)
O8 0.0195(18) 0.036(4) 0.032(2) 0.006(5) 0.0120(16) 0.005(5)
C1 0.019(2) 0.018(2) 0.019(2) 0.002(8) 0.0073(17) -0.006(9)
O9 0.024(5) 0.012(4) 0.025(5) 0.005(3) 0.010(4) -0.004(4)
O10 0.097(10) 0.045(6) 0.040(6) 0.000 -0.016(6) 0.000
C3 0.010(2) 0.008(2) 0.011(2) -0.0010(13) 0.0043(15) 0.0010(12)
C4 0.022(4) 0.024(5) 0.008(4) 0.009(3) 0.006(3) 0.003(3)
N1 0.066(5) 0.055(5) 0.092(6) 0.047(8) 0.057(5) 0.039(7)
N2 0.042(5) 0.050(5) 0.056(5) -0.013(4) 0.026(4) -0.005(4)
C5 0.054(7) 0.062(7) 0.054(6) 0.015(5) 0.022(5) 0.010(5)
C6 0.032(5) 0.043(5) 0.056(6) -0.003(4) 0.017(4) 0.005(4)
C7 0.073(4) 0.073(4) 0.076(4) -0.001(3) 0.040(3) -0.004(3)
O11 0.054(5) 0.031(3) 0.103(7) -0.004(4) 0.035(5) 0.000(3)
C2 0.024(6) 0.023(6) 0.023(6) 0.000 0.012(3) 0.000
C8 0.032(5) 0.062(6) 0.040(5) 0.000(4) 0.012(4) 0.003(4)

loop_
_atom_type_symbol
_atom_type_description
_atom_type_scat_dispersion_real
_atom_type_scat_dispersion_imag
_atom_type_scat_source
C C 0.0033 0.0016 'International Tables Vol C Tables 4.2.6.8 and 6.1.1.4'
H H 0.0000 0.0000 'International Tables Vol C Tables 4.2.6.8 and 6.1.1.4'
N N 0.0061 0.0033 'International Tables Vol C Tables 4.2.6.8 and 6.1.1.4'
O O 0.0106 0.0060 'International Tables Vol C Tables 4.2.6.8 and 6.1.1.4'
Er Er -0.2586 4.9576 'International Tables Vol C Tables 4.2.6.8 and 6.1.1.4'

loop_
_geom_angle_atom_site_label_1
_geom_angle_atom_site_label_2
_geom_angle_atom_site_label_3
_geom_angle
_geom_angle_site_symmetry_1
_geom_angle_site_symmetry_3
_geom_angle_publ_flag
O2 Er1 O3 139.6(6) . . ?
O2 Er1 O1 137.4(4) . . ?
O3 Er1 O1 82.3(6) . . ?
O2 Er1 O7 68.1(4) . . ?
O3 Er1 O7 84.6(6) . . ?
O1 Er1 O7 140.96(15) . . ?
O2 Er1 O6 110.2(5) . . ?
O3 Er1 O6 70.8(5) . . ?
O1 Er1 O6 70.2(4) . . ?
O7 Er1 O6 137.8(4) . . ?
O2 Er1 O5 123.4(5) . . ?
O3 Er1 O5 67.44(13) . . ?
O1 Er1 O5 72.2(5) . . ?
O7 Er1 O5 68.8(5) . . ?
O6 Er1 O5 126.4(5) . . ?
O2 Er1 O9 72.14(14) . 4_454 ?
O3 Er1 O9 137.2(6) . 4_454 ?
O1 Er1 O9 68.2(4) . 4_454 ?
O7 Er1 O9 137.6(4) . 4_454 ?
O6 Er1 O9 70.3(4) . 4_454 ?
O5 Er1 O9 126.3(4) . 4_454 ?
O2 Er1 O4 71.4(5) . . ?
O3 Er1 O4 72.7(5) . . ?
O1 Er1 O4 135.2(4) . . ?
O7 Er1 O4 73.6(4) . . ?
O6 Er1 O4 66.66(15) . . ?
O5 Er1 O4 126.7(5) . . ?
O9 Er1 O4 107.1(4) 4_454 . ?
O2 Er1 O8 71.8(5) . . ?
O3 Er1 O8 132.64(14) . . ?
O1 Er1 O8 83.8(6) . . ?
O7 Er1 O8 78.5(5) . . ?
O6 Er1 O8 142.9(5) . . ?
O5 Er1 O8 65.20(14) . . ?
O9 Er1 O8 75.7(4) 4_454 . ?
O4 Er1 O8 140.0(5) . . ?
C3 O1 Er1 115.0(8) . . ?
C3 O2 Er1 118.0(9) 4_444 . ?
C1 O3 Er1 120.4(3) . . ?
C9 O4 Er1 116.2(14) . . ?
C1 O5 Er1 119.1(3) 2 . ?
O4 C9 O4 124(3) 2_554 . ?
O4 C9 C2 118.2(14) 2_554 . ?
O4 C9 C2 118.2(14) . . ?
C2 O6 Er1 119.1(15) . . ?
C4 O7 Er1 122.9(8) . . ?
O5 C1 O3 127.1(5) 2 . ?
O5 C1 C1 116.9(5) 2 2 ?
O3 C1 C1 116.0(5) . 2 ?
C4 O9 Er1 119.5(9) . 4_444 ?
O1 C3 O2 121.2(11) . 4_454 ?
O1 C3 C4 120.3(8) . 4_454 ?
O2 C3 C4 118.5(8) 4_454 4_454 ?
O9 C4 O7 132.2(12) . . ?
O9 C4 C3 116.1(9) . 4_444 ?
O7 C4 C3 111.6(8) . 4_444 ?
C6 N1 C8 102.8(13) . . ?
C6 N2 C5 109.4(9) . . ?
C6 N2 C7 148.7(10) . . ?
C5 N2 C7 93.1(9) . . ?
C8 C5 N2 106.8(9) . . ?
N2 C6 N1 110.8(10) . . ?
O6 C2 O6 130(3) 2_554 . ?
O6 C2 C9 115.1(15) 2_554 . ?
O6 C2 C9 115.1(15) . . ?
C5 C8 N1 110.2(10) . . ?

loop_
_geom_bond_atom_site_label_1
_geom_bond_atom_site_label_2
_geom_bond_distance
_geom_bond_site_symmetry_2
_geom_bond_publ_flag
Er1 O2 2.338(12) . ?
Er1 O3 2.377(4) . ?
Er1 O1 2.382(9) . ?
Er1 O7 2.387(11) . ?
Er1 O6 2.400(12) . ?
Er1 O5 2.425(4) . ?
Er1 O9 2.430(11) 4_454 ?
Er1 O4 2.440(12) . ?
Er1 O8 2.453(5) . ?
O1 C3 1.260(16) . ?
O2 C3 1.322(17) 4_444 ?
O3 C1 1.261(6) . ?
O4 C9 1.240(16) . ?
O5 C1 1.240(6) 2 ?
C9 O4 1.240(16) 2_554 ?
C9 C2 1.539(13) . ?
O6 C2 1.259(16) . ?
O7 C4 1.255(16) . ?
C1 O5 1.240(6) 2 ?
C1 C1 1.551(10) 2 ?
O9 C4 1.155(18) . ?
O9 Er1 2.430(11) 4_444 ?
C3 O2 1.322(17) 4_454 ?
C3 C4 1.553(10) 4_454 ?
C4 C3 1.552(10) 4_444 ?
N1 C6 1.377(16) . ?
N1 C8 1.440(16) . ?
N2 C6 1.354(13) . ?
N2 C5 1.361(14) . ?
N2 C7 1.459(16) . ?
C5 C8 1.356(14) . ?
O11 O11 1.399(18) 2_454 ?
C2 O6 1.259(16) 2_554 ?
